data_7038006
loop_
_publ_author_name
'Yang, Shuhong'
'Chen, Mengjiao'
'Zhou, Lingling'
'Zhang, Guofang'
'Gao, Ziwei'
'Zhang, Weiqiang'

_publ_section_title
;
 Photo-activated CO-releasing molecules (PhotoCORMs) of robust sawhorse
 scaffolds [\m(2)-OOCR(1), \h(1)-NH2CHR(2)(C[double bond, length as
 m-dash]O] OCH3, Ru(i)2CO4].
;
_journal_issue 9
_journal_name_full 'Dalton transactions (Cambridge, England : 2003)'
_journal_page_first 3727
_journal_page_last 3733
_journal_paper_doi 10.1039/c5dt04479k
_journal_volume 45
_journal_year 2016
_chemical_formula_sum 'C26 H28 N2 O14 Ru2'
_chemical_formula_weight 794.64
_chemical_name_systematic
; 
 ? 
;
_space_group_IT_number 2
_symmetry_cell_setting triclinic
_symmetry_space_group_name_Hall '-P 1'
_symmetry_space_group_name_H-M 'P -1'
_atom_sites_solution_hydrogens geom
_atom_sites_solution_primary direct
_atom_sites_solution_secondary difmap
_audit_creation_method SHELXL-97
_audit_update_record
;
2016-01-05 deposited with the CCDC.
2016-01-14 downloaded from the CCDC.
;
_cell_angle_alpha 96.569(4)
_cell_angle_beta 97.327(4)
_cell_angle_gamma 104.426(4)
_cell_formula_units_Z 2
_cell_length_a 9.9506(4)
_cell_length_b 12.5452(5)
_cell_length_c 13.6980(7)
_cell_measurement_reflns_used 5655
_cell_measurement_temperature 296(2)
_cell_measurement_theta_max 72.38
_cell_measurement_theta_min 4.54
_cell_volume 1623.39(13)
_computing_structure_refinement 'SHELXL-97 (Sheldrick, 1997)'
_computing_structure_solution 'SHELXS-97 (Sheldrick, 1990)'
_diffrn_ambient_temperature 296(2)
_diffrn_measured_fraction_theta_full 0.998
_diffrn_measured_fraction_theta_max 0.998
_diffrn_measurement_device_type 'Xcalibur, Eos, Gemini'
_diffrn_radiation_monochromator graphite
_diffrn_radiation_source 'fine-focus sealed tube'
_diffrn_radiation_type CuK\a
_diffrn_radiation_wavelength 1.54178
_diffrn_reflns_av_R_equivalents 0.0270
_diffrn_reflns_av_sigmaI/netI 0.0341
_diffrn_reflns_limit_h_max 11
_diffrn_reflns_limit_h_min -10
_diffrn_reflns_limit_k_max 14
_diffrn_reflns_limit_k_min -15
_diffrn_reflns_limit_l_max 16
_diffrn_reflns_limit_l_min -12
_diffrn_reflns_number 12836
_diffrn_reflns_theta_full 67.49
_diffrn_reflns_theta_max 67.49
_diffrn_reflns_theta_min 3.29
_exptl_absorpt_coefficient_mu 8.126
_exptl_absorpt_correction_T_max 0.4685
_exptl_absorpt_correction_T_min 0.3958
_exptl_absorpt_correction_type multi-scan
_exptl_absorpt_process_details sadabs
_exptl_crystal_colour yellow
_exptl_crystal_density_diffrn 1.626
_exptl_crystal_density_method 'not measured'
_exptl_crystal_description block
_exptl_crystal_F_000 796
_exptl_crystal_size_max 0.14
_exptl_crystal_size_mid 0.12
_exptl_crystal_size_min 0.11
_refine_diff_density_max 1.500
_refine_diff_density_min -0.522
_refine_diff_density_rms 0.101
_refine_ls_extinction_method none
_refine_ls_goodness_of_fit_ref 1.051
_refine_ls_hydrogen_treatment constr
_refine_ls_matrix_type full
_refine_ls_number_parameters 401
_refine_ls_number_reflns 5825
_refine_ls_number_restraints 0
_refine_ls_restrained_S_all 1.051
_refine_ls_R_factor_all 0.0515
_refine_ls_R_factor_gt 0.0407
_refine_ls_shift/su_max 0.001
_refine_ls_shift/su_mean 0.000
_refine_ls_structure_factor_coef Fsqd
_refine_ls_weighting_details 'calc w=1/[\s^2^(Fo^2^)+(0.0627P)^2^+1.0145P] where P=(Fo^2^+2Fc^2^)/3'
_refine_ls_weighting_scheme calc
_refine_ls_wR_factor_gt 0.1019
_refine_ls_wR_factor_ref 0.1115
_reflns_number_gt 4782
_reflns_number_total 5825
_reflns_threshold_expression >2sigma(I)
_cod_data_source_file c5dt04479k2.cif
_cod_data_source_block 1
_cod_depositor_comments
;
The following automatic conversions were performed:

'_symmetry_cell_setting' value 'Triclinic' changed to 'triclinic'
according to
/usr/data/users/saulius/crontab/automatic-downloads/rss-feeds/RSC/lib/dictionaries/cif_core.dic
dictionary named 'cif_core.dic' version 2.4.2 from 2011-04-26.

Automatic conversion script
Id: cif_fix_values 4268 2015-11-12 08:31:59Z antanas 

 Adding full bibliography for 7038003--7038006.cif.
;
_cod_original_cell_volume 1623.39(12)
_cod_original_sg_symbol_H-M P-1
_cod_database_code 7038006

loop_
_symmetry_equiv_pos_as_xyz
'x, y, z'
'-x, -y, -z'

loop_
_atom_site_label
_atom_site_type_symbol
_atom_site_fract_x
_atom_site_fract_y
_atom_site_fract_z
_atom_site_U_iso_or_equiv
_atom_site_adp_type
_atom_site_occupancy
_atom_site_symmetry_multiplicity
_atom_site_calc_flag
_atom_site_refinement_flags
Ru1 Ru 0.20442(3) 0.79321(3) 0.83903(2) 0.04364(12) Uani 1 1 d .
Ru2 Ru 0.28707(3) 0.67073(3) 0.69685(2) 0.04307(12) Uani 1 1 d .
O8 O 0.4112(3) 0.8980(3) 0.8469(2) 0.0517(8) Uani 1 1 d .
O6 O 0.2748(4) 0.8071(3) 0.6208(2) 0.0564(8) Uani 1 1 d .
O9 O 0.4909(3) 0.7742(3) 0.7567(3) 0.0535(8) Uani 1 1 d .
C13 C 0.5040(4) 0.8686(4) 0.8046(3) 0.0448(10) Uani 1 1 d .
N2 N 0.4007(4) 0.6312(3) 0.5714(3) 0.0494(9) Uani 1 1 d .
H2A H 0.4908 0.6720 0.5874 0.059 Uiso 1 1 calc R
H2B H 0.4008 0.5591 0.5673 0.059 Uiso 1 1 calc R
C5 C 0.2171(4) 0.8820(4) 0.6476(3) 0.0450(10) Uani 1 1 d .
O11 O 0.1227(4) 1.1483(3) 1.0108(3) 0.0669(9) Uani 1 1 d .
O13 O 0.5125(5) 0.5764(4) 0.3963(3) 0.0830(13) Uani 1 1 d .
N1 N 0.1702(4) 0.9420(3) 0.9336(3) 0.0521(9) Uani 1 1 d .
H1A H 0.0804 0.9436 0.9168 0.063 Uiso 1 1 calc R
H1B H 0.1821 0.9319 0.9978 0.063 Uiso 1 1 calc R
O10 O 1.0090(4) 1.1818(4) 0.7835(4) 0.0851(13) Uani 1 1 d .
C19 C 0.7578(5) 0.9219(4) 0.7854(3) 0.0515(11) Uani 1 1 d .
H19 H 0.7537 0.8465 0.7737 0.062 Uiso 1 1 calc R
C6 C 0.2276(5) 0.9759(4) 0.5895(3) 0.0475(10) Uani 1 1 d .
O12 O 0.3335(4) 1.2380(3) 0.9807(3) 0.0843(13) Uani 1 1 d .
C24 C 0.3447(6) 0.6504(5) 0.4721(4) 0.0620(13) Uani 1 1 d .
H24A H 0.3416 0.7274 0.4764 0.074 Uiso 1 1 calc R
H24B H 0.2489 0.6040 0.4531 0.074 Uiso 1 1 calc R
O7 O 0.2768(4) 1.2385(3) 0.4279(3) 0.0700(10) Uani 1 1 d .
C22 C 0.2273(5) 1.1483(4) 0.9773(4) 0.0558(12) Uani 1 1 d .
C16 C 0.7706(6) 1.1449(4) 0.8194(5) 0.0699(15) Uani 1 1 d .
H16 H 0.7755 1.2203 0.8320 0.084 Uiso 1 1 calc R
C14 C 0.6396(4) 0.9539(4) 0.8082(3) 0.0461(10) Uani 1 1 d .
C9 C 0.2550(5) 1.1541(4) 0.4832(4) 0.0546(11) Uani 1 1 d .
C17 C 0.8854(5) 1.1107(5) 0.7942(4) 0.0610(13) Uani 1 1 d .
C15 C 0.6485(5) 1.0656(4) 0.8258(4) 0.0592(12) Uani 1 1 d .
H15 H 0.5712 1.0884 0.8422 0.071 Uiso 1 1 calc R
C11 C 0.3130(5) 0.9877(4) 0.5163(4) 0.0582(12) Uani 1 1 d .
H11 H 0.3609 0.9344 0.5019 0.070 Uiso 1 1 calc R
C7 C 0.1577(6) 1.0550(5) 0.6066(4) 0.0682(15) Uani 1 1 d .
H7 H 0.1006 1.0496 0.6555 0.082 Uiso 1 1 calc R
C18 C 0.8795(5) 0.9989(4) 0.7801(4) 0.0588(12) Uani 1 1 d .
H18 H 0.9583 0.9761 0.7670 0.071 Uiso 1 1 calc R
C8 C 0.1693(7) 1.1423(5) 0.5538(5) 0.0745(17) Uani 1 1 d .
H8 H 0.1184 1.1940 0.5662 0.089 Uiso 1 1 calc R
C21 C 0.2613(5) 1.0495(4) 0.9255(4) 0.0609(13) Uani 1 1 d .
H21A H 0.2578 1.0563 0.8554 0.073 Uiso 1 1 calc R
H21B H 0.3571 1.0512 0.9519 0.073 Uiso 1 1 calc R
C10 C 0.3277(6) 1.0755(5) 0.4655(4) 0.0635(14) Uani 1 1 d .
H10 H 0.3875 1.0828 0.4182 0.076 Uiso 1 1 calc R
O14 O 0.3942(7) 0.6749(6) 0.3154(4) 0.149(3) Uani 1 1 d .
C25 C 0.4269(7) 0.6269(5) 0.3924(4) 0.0687(15) Uani 1 1 d .
O5 O 0.1554(3) 0.8836(3) 0.7228(2) 0.0509(7) Uani 1 1 d .
C26 C 0.4687(15) 0.6593(13) 0.2314(7) 0.233(9) Uani 1 1 d .
H26A H 0.5668 0.6705 0.2559 0.349 Uiso 1 1 calc R
H26B H 0.4579 0.7121 0.1875 0.349 Uiso 1 1 calc R
H26C H 0.4303 0.5851 0.1958 0.349 Uiso 1 1 calc R
O3 O 0.0009(4) 0.5230(4) 0.6166(4) 0.0882(13) Uani 1 1 d .
O4 O 0.3233(5) 0.4948(3) 0.8182(3) 0.0827(12) Uani 1 1 d .
O1 O -0.0816(4) 0.6379(4) 0.8159(4) 0.1027(17) Uani 1 1 d .
C4 C 0.3095(5) 0.5620(4) 0.7714(4) 0.0566(12) Uani 1 1 d .
O2 O 0.2923(6) 0.6688(4) 0.9965(3) 0.1074(17) Uani 1 1 d .
C1 C 0.0260(6) 0.6992(5) 0.8246(4) 0.0628(13) Uani 1 1 d .
C3 C 0.1094(5) 0.5813(4) 0.6465(4) 0.0571(12) Uani 1 1 d .
C2 C 0.2600(6) 0.7172(5) 0.9377(4) 0.0663(14) Uani 1 1 d .
C12 C 0.1916(7) 1.3140(5) 0.4348(5) 0.0866(19) Uani 1 1 d .
H12A H 0.0944 1.2729 0.4249 0.130 Uiso 1 1 calc R
H12B H 0.2065 1.3614 0.3847 0.130 Uiso 1 1 calc R
H12C H 0.2165 1.3587 0.4995 0.130 Uiso 1 1 calc R
C20 C 1.0164(9) 1.2960(7) 0.7911(9) 0.152(4) Uani 1 1 d .
H20A H 0.9446 1.3069 0.7425 0.228 Uiso 1 1 calc R
H20B H 1.1071 1.3361 0.7795 0.228 Uiso 1 1 calc R
H20C H 1.0027 1.3228 0.8566 0.228 Uiso 1 1 calc R
C23 C 0.3210(8) 1.3422(5) 1.0300(6) 0.102(2) Uani 1 1 d .
H23A H 0.2342 1.3553 1.0019 0.153 Uiso 1 1 calc R
H23B H 0.3984 1.4016 1.0213 0.153 Uiso 1 1 calc R
H23C H 0.3220 1.3389 1.0998 0.153 Uiso 1 1 calc R

loop_
_atom_site_aniso_label
_atom_site_aniso_U_11
_atom_site_aniso_U_22
_atom_site_aniso_U_33
_atom_site_aniso_U_23
_atom_site_aniso_U_13
_atom_site_aniso_U_12
Ru1 0.03916(19) 0.0452(2) 0.0484(2) 0.01093(14) 0.01661(14) 0.00827(14)
Ru2 0.0417(2) 0.03714(19) 0.0515(2) 0.00896(14) 0.01333(14) 0.00878(14)
O8 0.0364(15) 0.0506(18) 0.066(2) -0.0007(15) 0.0192(14) 0.0062(13)
O6 0.078(2) 0.0513(19) 0.0550(19) 0.0186(15) 0.0323(17) 0.0300(17)
O9 0.0403(16) 0.0446(18) 0.071(2) -0.0025(15) 0.0165(15) 0.0048(13)
C13 0.038(2) 0.047(2) 0.050(2) 0.0074(19) 0.0096(18) 0.0109(18)
N2 0.053(2) 0.040(2) 0.059(2) 0.0081(16) 0.0144(18) 0.0159(17)
C5 0.041(2) 0.048(2) 0.049(2) 0.0081(19) 0.0093(19) 0.0154(19)
O11 0.060(2) 0.067(2) 0.080(2) 0.0118(18) 0.0314(19) 0.0175(17)
O13 0.121(4) 0.094(3) 0.067(2) 0.028(2) 0.035(2) 0.073(3)
N1 0.049(2) 0.055(2) 0.054(2) 0.0075(18) 0.0199(17) 0.0112(18)
O10 0.055(2) 0.076(3) 0.116(3) 0.016(2) 0.032(2) -0.0084(19)
C19 0.048(2) 0.052(3) 0.058(3) 0.009(2) 0.017(2) 0.014(2)
C6 0.047(2) 0.050(3) 0.051(2) 0.011(2) 0.0138(19) 0.018(2)
O12 0.072(2) 0.058(2) 0.117(3) -0.007(2) 0.047(2) 0.0000(19)
C24 0.070(3) 0.071(3) 0.052(3) 0.003(2) 0.008(2) 0.035(3)
O7 0.081(3) 0.061(2) 0.076(2) 0.0290(19) 0.020(2) 0.0222(19)
C22 0.055(3) 0.058(3) 0.054(3) 0.009(2) 0.019(2) 0.010(2)
C16 0.067(3) 0.048(3) 0.091(4) 0.006(3) 0.024(3) 0.006(2)
C14 0.041(2) 0.047(2) 0.050(2) 0.0041(19) 0.0123(18) 0.0083(19)
C9 0.056(3) 0.051(3) 0.061(3) 0.020(2) 0.014(2) 0.015(2)
C17 0.046(3) 0.065(3) 0.067(3) 0.010(2) 0.017(2) 0.001(2)
C15 0.046(3) 0.051(3) 0.081(3) 0.006(2) 0.019(2) 0.011(2)
C11 0.066(3) 0.057(3) 0.065(3) 0.019(2) 0.028(2) 0.027(2)
C7 0.083(4) 0.068(3) 0.080(4) 0.033(3) 0.047(3) 0.042(3)
C18 0.043(3) 0.068(3) 0.068(3) 0.015(2) 0.017(2) 0.014(2)
C8 0.090(4) 0.065(3) 0.093(4) 0.031(3) 0.044(3) 0.044(3)
C21 0.058(3) 0.057(3) 0.068(3) 0.003(2) 0.030(3) 0.010(2)
C10 0.070(3) 0.073(3) 0.066(3) 0.030(3) 0.037(3) 0.031(3)
O14 0.240(7) 0.229(7) 0.071(3) 0.063(4) 0.063(4) 0.197(6)
C25 0.097(4) 0.071(4) 0.053(3) 0.007(3) 0.016(3) 0.049(3)
O5 0.0541(18) 0.0535(18) 0.0568(18) 0.0190(14) 0.0253(15) 0.0227(15)
C26 0.364(19) 0.41(2) 0.095(7) 0.125(10) 0.124(9) 0.326(18)
O3 0.053(2) 0.085(3) 0.106(3) -0.010(2) 0.002(2) -0.003(2)
O4 0.094(3) 0.068(3) 0.097(3) 0.040(2) 0.025(2) 0.025(2)
O1 0.066(3) 0.096(3) 0.121(4) -0.011(3) 0.044(3) -0.027(2)
C4 0.049(3) 0.048(3) 0.076(3) 0.020(2) 0.018(2) 0.012(2)
O2 0.161(5) 0.114(4) 0.073(3) 0.040(3) 0.023(3) 0.070(4)
C1 0.056(3) 0.064(3) 0.068(3) 0.006(3) 0.030(3) 0.008(3)
C3 0.050(3) 0.050(3) 0.070(3) 0.003(2) 0.011(2) 0.013(2)
C2 0.077(4) 0.074(4) 0.056(3) 0.019(3) 0.019(3) 0.027(3)
C12 0.086(4) 0.071(4) 0.118(5) 0.049(4) 0.021(4) 0.033(3)
C20 0.107(6) 0.081(6) 0.253(13) 0.021(7) 0.072(7) -0.022(5)
C23 0.115(6) 0.056(4) 0.130(6) -0.003(4) 0.045(5) 0.010(4)

loop_
_atom_type_symbol
_atom_type_description
_atom_type_scat_dispersion_real
_atom_type_scat_dispersion_imag
_atom_type_scat_source
C C 0.0181 0.0091 'International Tables Vol C Tables 4.2.6.8 and 6.1.1.4'
H H 0.0000 0.0000 'International Tables Vol C Tables 4.2.6.8 and 6.1.1.4'
N N 0.0311 0.0180 'International Tables Vol C Tables 4.2.6.8 and 6.1.1.4'
O O 0.0492 0.0322 'International Tables Vol C Tables 4.2.6.8 and 6.1.1.4'
Ru Ru 0.0552 3.2960 'International Tables Vol C Tables 4.2.6.8 and 6.1.1.4'

loop_
_geom_angle_atom_site_label_1
_geom_angle_atom_site_label_2
_geom_angle_atom_site_label_3
_geom_angle
C1 Ru1 C2 88.4(3)
C1 Ru1 O8 176.60(17)
C2 Ru1 O8 93.2(2)
C1 Ru1 O5 95.3(2)
C2 Ru1 O5 175.85(19)
O8 Ru1 O5 83.10(13)
C1 Ru1 N1 98.58(19)
C2 Ru1 N1 100.1(2)
O8 Ru1 N1 84.14(12)
O5 Ru1 N1 81.38(13)
C1 Ru1 Ru2 94.87(16)
C2 Ru1 Ru2 93.30(17)
O8 Ru1 Ru2 82.02(8)
O5 Ru1 Ru2 84.40(8)
N1 Ru1 Ru2 161.22(10)
C4 Ru2 C3 87.2(2)
C4 Ru2 O9 92.59(18)
C3 Ru2 O9 179.21(18)
C4 Ru2 O6 174.77(19)
C3 Ru2 O6 97.50(19)
O9 Ru2 O6 82.70(14)
C4 Ru2 N2 100.09(19)
C3 Ru2 N2 99.85(19)
O9 Ru2 N2 80.92(13)
O6 Ru2 N2 81.49(13)
C4 Ru2 Ru1 95.59(17)
C3 Ru2 Ru1 94.97(15)
O9 Ru2 Ru1 84.31(8)
O6 Ru2 Ru1 81.71(8)
N2 Ru2 Ru1 158.86(10)
C13 O8 Ru1 123.3(3)
C5 O6 Ru2 125.0(3)
C13 O9 Ru2 119.5(3)
O9 C13 O8 125.6(4)
O9 C13 C14 116.7(4)
O8 C13 C14 117.6(4)
C24 N2 Ru2 116.9(3)
C24 N2 H2A 108.1
Ru2 N2 H2A 108.1
C24 N2 H2B 108.1
Ru2 N2 H2B 108.1
H2A N2 H2B 107.3
O6 C5 O5 123.9(4)
O6 C5 C6 117.7(4)
O5 C5 C6 118.4(4)
C21 N1 Ru1 115.6(3)
C21 N1 H1A 108.4
Ru1 N1 H1A 108.4
C21 N1 H1B 108.4
Ru1 N1 H1B 108.4
H1A N1 H1B 107.4
C17 O10 C20 117.9(5)
C18 C19 C14 121.2(5)
C18 C19 H19 119.4
C14 C19 H19 119.4
C7 C6 C11 117.3(4)
C7 C6 C5 122.0(4)
C11 C6 C5 120.7(4)
C22 O12 C23 117.2(4)
N2 C24 C25 114.7(4)
N2 C24 H24A 108.6
C25 C24 H24A 108.6
N2 C24 H24B 108.6
C25 C24 H24B 108.6
H24A C24 H24B 107.6
C9 O7 C12 117.9(4)
O11 C22 O12 124.7(5)
O11 C22 C21 126.2(5)
O12 C22 C21 109.0(4)
C15 C16 C17 119.3(5)
C15 C16 H16 120.4
C17 C16 H16 120.4
C15 C14 C19 118.3(4)
C15 C14 C13 121.1(4)
C19 C14 C13 120.4(4)
O7 C9 C8 125.5(5)
O7 C9 C10 115.9(4)
C8 C9 C10 118.5(5)
O10 C17 C18 116.1(5)
O10 C17 C16 123.9(5)
C18 C17 C16 120.0(4)
C14 C15 C16 121.2(5)
C14 C15 H15 119.4
C16 C15 H15 119.4
C10 C11 C6 121.2(5)
C10 C11 H11 119.4
C6 C11 H11 119.4
C6 C7 C8 121.8(5)
C6 C7 H7 119.1
C8 C7 H7 119.1
C19 C18 C17 119.9(5)
C19 C18 H18 120.1
C17 C18 H18 120.1
C9 C8 C7 120.5(5)
C9 C8 H8 119.7
C7 C8 H8 119.7
N1 C21 C22 115.7(4)
N1 C21 H21A 108.4
C22 C21 H21A 108.4
N1 C21 H21B 108.4
C22 C21 H21B 108.4
H21A C21 H21B 107.4
C11 C10 C9 120.7(4)
C11 C10 H10 119.7
C9 C10 H10 119.7
C25 O14 C26 115.6(5)
O13 C25 O14 123.4(5)
O13 C25 C24 126.7(5)
O14 C25 C24 109.8(5)
C5 O5 Ru1 119.6(3)
O14 C26 H26A 109.5
O14 C26 H26B 109.5
H26A C26 H26B 109.5
O14 C26 H26C 109.5
H26A C26 H26C 109.5
H26B C26 H26C 109.5
O4 C4 Ru2 179.6(5)
O1 C1 Ru1 177.3(6)
O3 C3 Ru2 177.6(5)
O2 C2 Ru1 178.5(6)
O7 C12 H12A 109.5
O7 C12 H12B 109.5
H12A C12 H12B 109.5
O7 C12 H12C 109.5
H12A C12 H12C 109.5
H12B C12 H12C 109.5
O10 C20 H20A 109.5
O10 C20 H20B 109.5
H20A C20 H20B 109.5
O10 C20 H20C 109.5
H20A C20 H20C 109.5
H20B C20 H20C 109.5
O12 C23 H23A 109.5
O12 C23 H23B 109.5
H23A C23 H23B 109.5
O12 C23 H23C 109.5
H23A C23 H23C 109.5
H23B C23 H23C 109.5

loop_
_geom_bond_atom_site_label_1
_geom_bond_atom_site_label_2
_geom_bond_distance
Ru1 C1 1.843(5)
Ru1 C2 1.846(6)
Ru1 O8 2.130(3)
Ru1 O5 2.133(3)
Ru1 N1 2.271(4)
Ru1 Ru2 2.6803(5)
Ru2 C4 1.835(5)
Ru2 C3 1.840(5)
Ru2 O9 2.119(3)
Ru2 O6 2.122(3)
Ru2 N2 2.249(4)
O8 C13 1.257(5)
O6 C5 1.262(5)
O9 C13 1.255(5)
C13 C14 1.491(6)
N2 C24 1.472(6)
N2 H2A 0.9000
N2 H2B 0.9000
C5 O5 1.264(5)
C5 C6 1.486(6)
O11 C22 1.189(6)
O13 C25 1.181(6)
N1 C21 1.451(6)
N1 H1A 0.9000
N1 H1B 0.9000
O10 C17 1.363(6)
O10 C20 1.406(9)
C19 C18 1.365(6)
C19 C14 1.394(6)
C19 H19 0.9300
C6 C7 1.363(6)
C6 C11 1.392(6)
O12 C22 1.331(6)
O12 C23 1.442(7)
C24 C25 1.491(7)
C24 H24A 0.9700
C24 H24B 0.9700
O7 C9 1.361(6)
O7 C12 1.423(7)
C22 C21 1.491(7)
C16 C15 1.384(7)
C16 C17 1.386(7)
C16 H16 0.9300
C14 C15 1.372(7)
C9 C8 1.366(7)
C9 C10 1.379(7)
C17 C18 1.378(7)
C15 H15 0.9300
C11 C10 1.357(7)
C11 H11 0.9300
C7 C8 1.369(7)
C7 H7 0.9300
C18 H18 0.9300
C8 H8 0.9300
C21 H21A 0.9700
C21 H21B 0.9700
C10 H10 0.9300
O14 C25 1.317(7)
O14 C26 1.466(9)
C26 H26A 0.9600
C26 H26B 0.9600
C26 H26C 0.9600
O3 C3 1.137(6)
O4 C4 1.140(6)
O1 C1 1.135(6)
O2 C2 1.125(7)
C12 H12A 0.9600
C12 H12B 0.9600
C12 H12C 0.9600
C20 H20A 0.9600
C20 H20B 0.9600
C20 H20C 0.9600
C23 H23A 0.9600
C23 H23B 0.9600
C23 H23C 0.9600
